data_4133345
loop_
_publ_author_name
'Cirulli, Martina'
'Kaur, Amanpreet'
'Lewis, James E. M.'
'Zhang, Zhihui'
'Kitchen, Jonathan A.'
'Goldup, Stephen M.'
'Roessler, Maxie M.'

_publ_section_title
;
 Rotaxane-Based Transition Metal Complexes: Effect of the Mechanical Bond
 on Structure and Electronic Properties.
;
_journal_issue 2
_journal_name_full 'Journal of the American Chemical Society'
_journal_page_first 879
_journal_page_last 889
_journal_paper_doi 10.1021/jacs.8b09715
_journal_volume 141
_journal_year 2019
_chemical_formula_sum 'C71 H86 Cl2 N9 O10.5 Zn'
_chemical_formula_weight 1369.75
_space_group_crystal_system triclinic
_space_group_IT_number 2
_space_group_name_Hall '-P 1'
_space_group_name_H-M_alt 'P -1'
_atom_sites_solution_hydrogens geom
_audit_creation_method SHELXL-2017/1
_cell_angle_alpha 78.626(2)
_cell_angle_beta 79.1560(10)
_cell_angle_gamma 84.487(2)
_cell_formula_units_Z 4
_cell_length_a 17.6101(3)
_cell_length_b 19.8415(5)
_cell_length_c 21.9561(4)
_cell_measurement_temperature 100(2)
_cell_volume 7372.9(3)
_computing_structure_refinement 'SHELXL-2017/1 (Sheldrick, 2017)'
_diffrn_ambient_temperature 100(2)
_diffrn_measured_fraction_theta_full 0.995
_diffrn_measured_fraction_theta_max 0.965
_diffrn_radiation_type CuK\a
_diffrn_radiation_wavelength 1.54184
_diffrn_reflns_av_R_equivalents 0.1289
_diffrn_reflns_av_unetI/netI 0.0819
_diffrn_reflns_Laue_measured_fraction_full 0.995
_diffrn_reflns_Laue_measured_fraction_max 0.965
_diffrn_reflns_limit_h_max 21
_diffrn_reflns_limit_h_min -21
_diffrn_reflns_limit_k_max 23
_diffrn_reflns_limit_k_min -24
_diffrn_reflns_limit_l_max 26
_diffrn_reflns_limit_l_min -26
_diffrn_reflns_number 162000
_diffrn_reflns_point_group_measured_fraction_full 0.995
_diffrn_reflns_point_group_measured_fraction_max 0.965
_diffrn_reflns_theta_full 67.684
_diffrn_reflns_theta_max 71.387
_diffrn_reflns_theta_min 3.432
_exptl_absorpt_coefficient_mu 1.625
_exptl_crystal_density_diffrn 1.234
_exptl_crystal_F_000 2892
_exptl_crystal_size_max 0.150
_exptl_crystal_size_mid 0.100
_exptl_crystal_size_min 0.100
_refine_diff_density_max 2.890
_refine_diff_density_min -0.638
_refine_diff_density_rms 0.141
_refine_ls_extinction_method none
_refine_ls_goodness_of_fit_ref 1.449
_refine_ls_hydrogen_treatment constr
_refine_ls_matrix_type full
_refine_ls_number_parameters 1641
_refine_ls_number_reflns 27685
_refine_ls_number_restraints 1
_refine_ls_restrained_S_all 1.449
_refine_ls_R_factor_all 0.1638
_refine_ls_R_factor_gt 0.1364
_refine_ls_shift/su_max 0.064
_refine_ls_shift/su_mean 0.007
_refine_ls_structure_factor_coef Fsqd
_refine_ls_weighting_details 'w=1/[\s^2^(Fo^2^)+(0.2000P)^2^] where P=(Fo^2^+2Fc^2^)/3'
_refine_ls_weighting_scheme calc
_refine_ls_wR_factor_gt 0.3719
_refine_ls_wR_factor_ref 0.3981
_reflns_Friedel_coverage 0.000
_reflns_number_gt 17746
_reflns_number_total 27685
_reflns_threshold_expression 'I > 2\s(I)'
_cod_data_source_file ja8b09715_si_014.cif
_cod_data_source_block 6-Zn(II)
_cod_depositor_comments
;

2020-05-08
Z value and formula fixed to values more according to usual
chemical conventions.                 miguel
;
_cod_original_formula_sum 'C142 H172 Cl4 N18 O21 Zn2'
_cod_original_formula_weight 2739.51
_cod_original_formula_units_Z 2
_cod_database_code 4133345
_shelx_shelxl_version_number 2017/1
_shelx_space_group_comment
;
The symmetry employed for this shelxl refinement is uniquely defined
by the following loop, which should always be used as a source of
symmetry information in preference to the above space-group names.
They are only intended as comments.
;
_shelx_estimated_absorpt_t_min 0.793
_shelx_estimated_absorpt_t_max 0.854

loop_
_space_group_symop_operation_xyz
'x, y, z'
'-x, -y, -z'

loop_
_atom_site_label
_atom_site_type_symbol
_atom_site_fract_x
_atom_site_fract_y
_atom_site_fract_z
_atom_site_U_iso_or_equiv
_atom_site_adp_type
_atom_site_occupancy
_atom_site_site_symmetry_order
_atom_site_calc_flag
_atom_site_refinement_flags_posn
_atom_site_refinement_flags_adp
C1 C -0.0417(5) 0.8911(5) 0.2450(4) 0.106(2) Uani 1 1 d . .
C2 C -0.1053(8) 0.9378(5) 0.2242(5) 0.134(3) Uani 1 1 d . .
H2 H -0.095623 0.977009 0.191752 0.161 Uiso 1 1 calc R U
C3 C -0.1753(7) 0.9236(5) 0.2516(6) 0.136(3) Uani 1 1 d . .
H3 H -0.217042 0.954098 0.239424 0.163 Uiso 1 1 calc R U
C4 C -0.1915(5) 0.8675(4) 0.2963(5) 0.113(2) Uani 1 1 d . .
H4 H -0.243892 0.858570 0.314079 0.135 Uiso 1 1 calc R U
C5 C -0.1316(4) 0.8224(4) 0.3169(4) 0.0922(18) Uani 1 1 d . .
C6 C -0.1420(3) 0.7569(3) 0.3615(3) 0.0840(16) Uani 1 1 d . .
H6A H -0.118703 0.759219 0.398610 0.101 Uiso 1 1 calc R U
H6B H -0.112711 0.719758 0.341051 0.101 Uiso 1 1 calc R U
C7 C -0.2263(3) 0.7363(4) 0.3851(3) 0.0887(18) Uani 1 1 d . .
H7A H -0.253356 0.768035 0.412884 0.106 Uiso 1 1 calc R U
H7B H -0.253057 0.741965 0.348402 0.106 Uiso 1 1 calc R U
C8 C -0.2321(3) 0.6639(3) 0.4204(3) 0.0823(16) Uani 1 1 d . .
H8A H -0.287109 0.656180 0.438508 0.099 Uiso 1 1 calc R U
H8B H -0.203214 0.657772 0.455880 0.099 Uiso 1 1 calc R U
C9 C -0.2009(3) 0.6099(3) 0.3804(3) 0.0781(15) Uani 1 1 d . .
C10 C -0.2248(3) 0.6091(3) 0.3236(3) 0.0786(14) Uani 1 1 d . .
H10 H -0.262040 0.643413 0.309169 0.094 Uiso 1 1 calc R U
C11 C -0.1957(3) 0.5597(3) 0.2878(3) 0.0774(14) Uani 1 1 d . .
H11 H -0.213241 0.560366 0.249334 0.093 Uiso 1 1 calc R U
C12 C -0.1409(3) 0.5088(3) 0.3076(3) 0.0758(14) Uani 1 1 d . .
C13 C -0.1184(3) 0.5067(3) 0.3651(3) 0.0732(13) Uani 1 1 d . .
H13 H -0.083169 0.470906 0.380364 0.088 Uiso 1 1 calc R U
C14 C -0.1475(3) 0.5569(3) 0.4001(3) 0.0765(14) Uani 1 1 d . .
H14 H -0.130608 0.555522 0.438997 0.092 Uiso 1 1 calc R U
C15 C -0.0451(3) 0.4188(3) 0.2809(3) 0.0808(15) Uani 1 1 d . .
H15A H -0.061795 0.379446 0.314704 0.097 Uiso 1 1 calc R U
H15B H -0.007819 0.443817 0.295260 0.097 Uiso 1 1 calc R U
C16 C -0.0072(3) 0.3929(4) 0.2203(4) 0.101(2) Uani 1 1 d . .
H16A H -0.002201 0.432364 0.184532 0.122 Uiso 1 1 calc R U
H16B H -0.040771 0.360156 0.211309 0.122 Uiso 1 1 calc R U
C17 C 0.0739(4) 0.3569(5) 0.2257(4) 0.112(2) Uani 1 1 d . .
H17A H 0.068947 0.319026 0.262748 0.134 Uiso 1 1 calc R U
H17B H 0.093476 0.336329 0.187705 0.134 Uiso 1 1 calc R U
C18 C 0.1304(4) 0.4032(6) 0.2320(5) 0.125(3) Uani 1 1 d . .
H18A H 0.114832 0.419217 0.272801 0.150 Uiso 1 1 calc R U
H18B H 0.181743 0.378054 0.231916 0.150 Uiso 1 1 calc R U
C19 C 0.1696(3) 0.5177(4) 0.1876(3) 0.130(3) Uani 1 1 d G .
C20 C 0.2087(3) 0.5212(4) 0.2362(3) 0.141(4) Uani 1 1 d G .
H20 H 0.216253 0.481184 0.266847 0.169 Uiso 1 1 calc R U
C21 C 0.2368(3) 0.5831(5) 0.2399(4) 0.202(8) Uani 1 1 d G .
H21 H 0.263487 0.585413 0.273180 0.243 Uiso 1 1 calc R U
C22 C 0.2258(4) 0.6415(4) 0.1951(4) 0.219(9) Uani 1 1 d G .
C23 C 0.1867(4) 0.6381(4) 0.1465(4) 0.188(6) Uani 1 1 d G .
H23 H 0.179160 0.678078 0.115796 0.226 Uiso 1 1 calc R U
C24 C 0.1586(3) 0.5762(4) 0.1427(3) 0.147(4) Uani 1 1 d G .
H24 H 0.131926 0.573849 0.109462 0.176 Uiso 1 1 calc R U
C25 C 0.2419(11) 0.7216(11) 0.1959(7) 0.275(12) Uani 1 1 d . .
H25A H 0.298032 0.727691 0.182096 0.331 Uiso 1 1 calc R U
H25B H 0.214591 0.752412 0.164569 0.331 Uiso 1 1 calc R U
C26 C 0.2179(5) 0.7438(8) 0.2565(6) 0.171(5) Uani 1 1 d . .
H26A H 0.163131 0.732976 0.272221 0.206 Uiso 1 1 calc R U
H26B H 0.248957 0.715610 0.286649 0.206 Uiso 1 1 calc R U
C27 C 0.2241(6) 0.8119(7) 0.2580(6) 0.151(4) Uani 1 1 d . .
H27A H 0.277916 0.823907 0.239551 0.182 Uiso 1 1 calc R U
H27B H 0.214707 0.817696 0.302586 0.182 Uiso 1 1 calc R U
C28 C 0.1710(6) 0.8608(6) 0.2243(4) 0.123(3) Uani 1 1 d . .
C29 C 0.2019(10) 0.9143(9) 0.1755(6) 0.181(6) Uani 1 1 d . .
H29 H 0.255980 0.919575 0.163326 0.217 Uiso 1 1 calc R U
C30 C 0.1432(14) 0.9619(8) 0.1443(6) 0.193(7) Uani 1 1 d . .
H30 H 0.159052 0.996748 0.108942 0.232 Uiso 1 1 calc R U
C31 C 0.0652(8) 0.9538(7) 0.1682(5) 0.153(4) Uani 1 1 d . .
H31 H 0.027640 0.985532 0.150546 0.184 Uiso 1 1 calc R U
C32 C 0.0416(6) 0.9027(5) 0.2154(4) 0.115(3) Uani 1 1 d . .
C33 C -0.1131(7) 0.4633(7) 0.0906(7) 0.175(5) Uani 1 1 d . .
H33A H -0.153518 0.430433 0.098386 0.262 Uiso 1 1 calc R U
H33B H -0.101534 0.469743 0.130951 0.262 Uiso 1 1 calc R U
H33C H -0.066151 0.445422 0.065565 0.262 Uiso 1 1 calc R U
C34 C -0.1406(5) 0.5227(7) -0.0116(5) 0.163(5) Uani 1 1 d . .
H34A H -0.186497 0.547503 -0.026400 0.245 Uiso 1 1 calc R U
H34B H -0.141274 0.473680 -0.012899 0.245 Uiso 1 1 calc R U
H34C H -0.093805 0.541339 -0.038958 0.245 Uiso 1 1 calc R U
C35 C -0.2270(4) 0.5484(7) 0.0858(4) 0.146(4) Uani 1 1 d . .
H35A H -0.248770 0.588443 0.059320 0.219 Uiso 1 1 calc R U
H35B H -0.228037 0.558724 0.127860 0.219 Uiso 1 1 calc R U
H35C H -0.257716 0.508725 0.089509 0.219 Uiso 1 1 calc R U
C36 C -0.1408(3) 0.5313(5) 0.0551(4) 0.105(2) Uani 1 1 d . .
C37 C -0.0103(17) 0.7297(8) -0.1098(6) 0.291(14) Uani 1 1 d . .
H37A H -0.064898 0.735885 -0.114536 0.437 Uiso 1 1 calc R U
H37B H 0.007693 0.681325 -0.109073 0.437 Uiso 1 1 calc R U
H37C H 0.020683 0.758703 -0.145378 0.437 Uiso 1 1 calc R U
C38 C -0.0446(10) 0.8181(7) -0.0394(6) 0.178(5) Uani 1 1 d . .
H38A H -0.027035 0.854016 -0.075508 0.267 Uiso 1 1 calc R U
H38B H -0.034311 0.830414 -0.000721 0.267 Uiso 1 1 calc R U
H38C H -0.100292 0.813820 -0.035781 0.267 Uiso 1 1 calc R U
C39 C -0.0015(8) 0.7503(6) -0.0487(4) 0.135(3) Uani 1 1 d . .
C40 C 0.0868(12) 0.7559(11) -0.0572(7) 0.256(10) Uani 1 1 d . .
H40A H 0.111520 0.745967 -0.098604 0.384 Uiso 1 1 calc R U
H40B H 0.107535 0.722759 -0.024066 0.384 Uiso 1 1 calc R U
H40C H 0.097472 0.802669 -0.054295 0.384 Uiso 1 1 calc R U
C41 C -0.0271(5) 0.6959(5) 0.0096(3) 0.111(2) Uani 1 1 d . .
C42 C -0.0679(4) 0.6422(5) 0.0069(4) 0.109(2) Uani 1 1 d . .
H42 H -0.081166 0.639619 -0.032535 0.131 Uiso 1 1 calc R U
C43 C -0.0919(3) 0.5895(5) 0.0593(3) 0.099(2) Uani 1 1 d . .
C44 C -0.0727(3) 0.5941(4) 0.1173(3) 0.0848(17) Uani 1 1 d . .
H44 H -0.087649 0.560581 0.153941 0.102 Uiso 1 1 calc R U
C45 C -0.0307(3) 0.6497(4) 0.1196(3) 0.0868(18) Uani 1 1 d . .
C46 C -0.0070(5) 0.6988(5) 0.0674(3) 0.110(2) Uani 1 1 d . .
H46 H 0.023017 0.734758 0.070859 0.132 Uiso 1 1 calc R U
C47 C 0.0020(3) 0.6078(4) 0.2277(3) 0.0819(16) Uani 1 1 d . .
H47 H -0.002811 0.559681 0.232367 0.098 Uiso 1 1 calc R U
C48 C 0.0232(3) 0.6415(4) 0.2695(3) 0.0774(16) Uani 1 1 d . .
C49 C 0.0470(3) 0.6240(4) 0.3311(3) 0.0771(16) Uani 1 1 d . .
C50 C 0.0608(3) 0.5581(4) 0.3623(3) 0.0808(17) Uani 1 1 d . .
H50 H 0.056687 0.519802 0.343337 0.097 Uiso 1 1 calc R U
C51 C 0.0810(3) 0.5480(4) 0.4222(3) 0.0822(16) Uani 1 1 d . .
H51 H 0.089136 0.502934 0.445421 0.099 Uiso 1 1 calc R U
C52 C 0.0890(3) 0.6072(4) 0.4473(3) 0.0839(17) Uani 1 1 d . .
H52 H 0.104740 0.602447 0.487100 0.101 Uiso 1 1 calc R U
C53 C 0.0736(3) 0.6715(4) 0.4135(3) 0.0785(16) Uani 1 1 d . .
C54 C 0.0773(3) 0.7365(4) 0.4330(3) 0.0795(16) Uani 1 1 d . .
C55 C 0.0868(3) 0.7562(4) 0.4878(3) 0.0874(17) Uani 1 1 d . .
H55 H 0.096363 0.726746 0.525692 0.105 Uiso 1 1 calc R U
C56 C 0.0822(4) 0.8712(4) 0.5189(3) 0.0874(17) Uani 1 1 d . .
C57 C 0.0398(4) 0.8584(4) 0.5781(3) 0.0887(17) Uani 1 1 d . .
H57 H 0.010375 0.818726 0.591209 0.106 Uiso 1 1 calc R U
C58 C 0.0394(4) 0.9037(4) 0.6198(3) 0.0938(19) Uani 1 1 d . .
C59 C 0.0825(4) 0.9609(4) 0.5971(3) 0.0938(19) Uani 1 1 d . .
H59 H 0.083040 0.992306 0.624575 0.113 Uiso 1 1 calc R U
C60 C 0.1247(4) 0.9750(4) 0.5370(3) 0.0939(19) Uani 1 1 d . .
C61 C 0.1259(4) 0.9277(4) 0.4976(3) 0.0875(17) Uani 1 1 d . .
H61 H 0.156468 0.934423 0.456565 0.105 Uiso 1 1 calc R U
C62 C 0.1741(5) 1.0383(4) 0.5139(4) 0.108(2) Uani 1 1 d . .
C63 C 0.1544(7) 1.0900(5) 0.5601(6) 0.158(4) Uani 1 1 d . .
H63A H 0.140298 1.064762 0.603298 0.237 Uiso 1 1 calc R U
H63B H 0.110773 1.121597 0.548842 0.237 Uiso 1 1 calc R U
H63C H 0.199566 1.116437 0.557303 0.237 Uiso 1 1 calc R U
C64 C 0.2573(6) 1.0147(5) 0.5062(5) 0.133(3) Uani 1 1 d . .
H64A H 0.270512 0.993986 0.547559 0.199 Uiso 1 1 calc R U
H64B H 0.288907 1.054013 0.487394 0.199 Uiso 1 1 calc R U
H64C H 0.267416 0.980344 0.478645 0.199 Uiso 1 1 calc R U
C65 C 0.1560(8) 1.0763(6) 0.4489(5) 0.159(4) Uani 1 1 d . .
H65A H 0.175390 1.122525 0.439416 0.238 Uiso 1 1 calc R U
H65B H 0.099863 1.079880 0.450036 0.238 Uiso 1 1 calc R U
H65C H 0.181266 1.050402 0.416102 0.238 Uiso 1 1 calc R U
C66 C -0.0089(4) 0.8927(5) 0.6868(3) 0.104(2) Uani 1 1 d . .
C67 C 0.0492(6) 0.8929(5) 0.7340(4) 0.124(3) Uani 1 1 d . .
H67A H 0.020968 0.884950 0.777487 0.185 Uiso 1 1 calc R U
H67B H 0.072437 0.937515 0.724732 0.185 Uiso 1 1 calc R U
H67C H 0.090134 0.856248 0.728955 0.185 Uiso 1 1 calc R U
C68 C -0.0471(8) 0.8325(6) 0.7021(5) 0.156(4) Uani 1 1 d . .
H68A H -0.079493 0.829898 0.743849 0.234 Uiso 1 1 calc R U
H68B H -0.009114 0.793016 0.702475 0.234 Uiso 1 1 calc R U
H68C H -0.079774 0.831892 0.670669 0.234 Uiso 1 1 calc R U
C69 C -0.0665(6) 0.9555(6) 0.6911(4) 0.134(3) Uani 1 1 d . .
H69A H -0.096732 0.961873 0.656986 0.201 Uiso 1 1 calc R U
H69B H -0.038021 0.996695 0.687166 0.201 Uiso 1 1 calc R U
H69C H -0.101453 0.948131 0.731876 0.201 Uiso 1 1 calc R U
C70 C 0.4209(3) 0.4538(3) 0.4263(2) 0.0678(12) Uani 1 1 d . .
C71 C 0.3660(3) 0.5078(3) 0.4264(3) 0.0766(14) Uani 1 1 d . .
H71 H 0.380180 0.552278 0.428141 0.092 Uiso 1 1 calc R U
C72 C 0.2917(3) 0.4980(4) 0.4239(3) 0.0877(17) Uani 1 1 d . .
H72 H 0.253756 0.535333 0.424609 0.105 Uiso 1 1 calc R U
C73 C 0.2715(3) 0.4343(3) 0.4204(4) 0.0929(18) Uani 1 1 d . .
H73 H 0.219732 0.427041 0.417773 0.112 Uiso 1 1 calc R U
C74 C 0.3288(3) 0.3795(3) 0.4208(3) 0.0879(17) Uani 1 1 d . .
C75 C 0.3092(4) 0.3097(5) 0.4133(5) 0.128(3) Uani 1 1 d . .
H75A H 0.348297 0.274693 0.429052 0.154 Uiso 1 1 calc R U
H75B H 0.258222 0.298706 0.439584 0.154 Uiso 1 1 calc R U
C76 C 0.3065(9) 0.3053(8) 0.3490(8) 0.239(10) Uani 1 1 d . .
H76A H 0.358605 0.312847 0.323336 0.286 Uiso 1 1 calc R U
H76B H 0.270393 0.342609 0.332193 0.286 Uiso 1 1 calc R U
C77 C 0.2800(11) 0.2339(10) 0.3412(12) 0.339(17) Uani 1 1 d . .
H77A H 0.265911 0.205381 0.383552 0.406 Uiso 1 1 calc R U
H77B H 0.232837 0.242586 0.321625 0.406 Uiso 1 1 calc R U
C81 C 0.3354(4) 0.1966(4) 0.3048(4) 0.114(2) Uani 1 1 d G .
C80 C 0.3688(6) 0.1410(5) 0.3421(3) 0.204(8) Uani 1 1 d G .
H80 H 0.352435 0.132439 0.386511 0.245 Uiso 1 1 calc R U
C85 C 0.4260(5) 0.0978(3) 0.3142(7) 0.304(19) Uani 1 1 d G .
H85 H 0.448807 0.059757 0.339670 0.365 Uiso 1 1 calc R U
C84 C 0.4499(4) 0.1103(5) 0.2492(7) 0.32(2) Uani 1 1 d G .
C86 C 0.4166(5) 0.1659(6) 0.2120(4) 0.193(7) Uani 1 1 d G .
H86 H 0.432918 0.174480 0.167530 0.232 Uiso 1 1 calc R U
C82 C 0.3593(4) 0.2091(4) 0.2398(4) 0.134(3) Uani 1 1 d G .
H82 H 0.336547 0.247162 0.214370 0.161 Uiso 1 1 calc R U
C88 C 0.6037(10) 0.0750(12) 0.1593(9) 0.237(8) Uani 1 1 d D .
H88A H 0.590436 0.124890 0.147164 0.284 Uiso 1 1 calc R U
H88B H 0.621834 0.057692 0.119391 0.284 Uiso 1 1 calc R U
C89 C 0.6722(10) 0.0698(10) 0.1900(15) 0.37(2) Uani 1 1 d D .
H89A H 0.649803 0.070730 0.234707 0.446 Uiso 1 1 calc R U
H89B H 0.693608 0.021947 0.189206 0.446 Uiso 1 1 calc R U
C90 C 0.7258(11) 0.1004(6) 0.1813(7) 0.184(6) Uani 1 1 d . .
H90A H 0.755037 0.093253 0.139710 0.221 Uiso 1 1 calc R U
H90B H 0.757612 0.076760 0.212868 0.221 Uiso 1 1 calc R U
C91 C 0.7479(3) 0.1925(4) 0.2324(3) 0.0872(17) Uani 1 1 d . .
C92 C 0.7484(4) 0.1502(3) 0.2901(3) 0.0872(16) Uani 1 1 d . .
H92 H 0.736970 0.103245 0.296482 0.105 Uiso 1 1 calc R U
C93 C 0.7663(3) 0.1782(3) 0.3394(3) 0.0787(14) Uani 1 1 d . .
H93 H 0.766082 0.149875 0.379703 0.094 Uiso 1 1 calc R U
C94 C 0.7841(3) 0.2466(3) 0.3302(3) 0.0696(13) Uani 1 1 d . .
C95 C 0.7845(3) 0.2860(3) 0.2717(3) 0.0783(14) Uani 1 1 d . .
H95 H 0.797151 0.332764 0.264617 0.094 Uiso 1 1 calc R U
C96 C 0.7670(4) 0.2597(4) 0.2226(3) 0.0846(15) Uani 1 1 d . .
H96 H 0.768256 0.288027 0.182153 0.102 Uiso 1 1 calc R U
C97 C 0.8047(3) 0.2743(3) 0.3852(3) 0.0766(14) Uani 1 1 d . .
H97A H 0.791166 0.240505 0.424602 0.092 Uiso 1 1 calc R U
H97B H 0.861369 0.278888 0.377838 0.092 Uiso 1 1 calc R U
C98 C 0.7631(3) 0.3442(3) 0.3938(3) 0.0764(14) Uani 1 1 d . .
H98A H 0.780721 0.360273 0.428428 0.092 Uiso 1 1 calc R U
H98B H 0.776828 0.378395 0.354652 0.092 Uiso 1 1 calc R U
C99 C 0.6752(3) 0.3396(3) 0.4090(3) 0.0710(13) Uani 1 1 d . .
H99A H 0.658791 0.320729 0.375300 0.085 Uiso 1 1 calc R U
H99B H 0.662178 0.306412 0.448924 0.085 Uiso 1 1 calc R U
C100 C 0.6291(3) 0.4066(3) 0.4153(2) 0.0661(12) Uani 1 1 d . .
C101 C 0.6608(3) 0.4674(3) 0.4131(3) 0.0705(13) Uani 1 1 d . .
H101 H 0.715364 0.469070 0.408008 0.085 Uiso 1 1 calc R U
C102 C 0.6135(3) 0.5266(3) 0.4181(3) 0.0759(14) Uani 1 1 d . .
H102 H 0.635272 0.568454 0.418611 0.091 Uiso 1 1 calc R U
C103 C 0.5339(3) 0.5244(3) 0.4225(3) 0.0677(12) Uani 1 1 d . .
H103 H 0.500663 0.564972 0.423821 0.081 Uiso 1 1 calc R U
C104 C 0.5041(3) 0.4610(3) 0.4248(2) 0.0636(11) Uani 1 1 d . .
C120 C 0.3902(6) 0.4491(7) 0.0154(4) 0.150(4) Uani 1 1 d . .
H12A H 0.390195 0.411376 -0.007530 0.225 Uiso 1 1 calc R U
H12B H 0.438211 0.472945 -0.000177 0.225 Uiso 1 1 calc R U
H12C H 0.345709 0.481574 0.008668 0.225 Uiso 1 1 calc R U
C121 C 0.3142(5) 0.3837(8) 0.1162(5) 0.176(5) Uani 1 1 d . .
H12D H 0.267458 0.411406 0.106271 0.264 Uiso 1 1 calc R U
H12E H 0.313355 0.375841 0.161829 0.264 Uiso 1 1 calc R U
H12F H 0.315727 0.339309 0.102643 0.264 Uiso 1 1 calc R U
C122 C 0.3850(5) 0.4214(8) 0.0822(5) 0.161(5) Uani 1 1 d . .
C123 C 0.6317(8) 0.3162(12) -0.0457(6) 0.250(10) Uani 1 1 d . .
H12G H 0.629668 0.366067 -0.060831 0.375 Uiso 1 1 calc R U
H12H H 0.581224 0.298654 -0.044710 0.375 Uiso 1 1 calc R U
H12I H 0.671473 0.293866 -0.074132 0.375 Uiso 1 1 calc R U
C124 C 0.6504(6) 0.3013(8) 0.0168(4) 0.160(5) Uani 1 1 d . .
C125 C 0.7205(6) 0.3359(14) 0.0236(7) 0.267(12) Uani 1 1 d . .
H12J H 0.766579 0.304312 0.018363 0.401 Uiso 1 1 calc R U
H12K H 0.712588 0.348266 0.065476 0.401 Uiso 1 1 calc R U
H12L H 0.727739 0.377658 -0.008787 0.401 Uiso 1 1 calc R U
C126 C 0.5851(4) 0.3193(5) 0.0675(3) 0.119(3) Uani 1 1 d . .
C127 C 0.5174(5) 0.3542(6) 0.0542(4) 0.126(3) Uani 1 1 d . .
H127 H 0.511380 0.365756 0.011185 0.151 Uiso 1 1 calc R U
C128 C 0.4579(4) 0.3736(6) 0.0983(4) 0.131(3) Uani 1 1 d . .
C129 C 0.4660(4) 0.3528(5) 0.1614(3) 0.111(3) Uani 1 1 d . .
H129 H 0.426658 0.365280 0.194016 0.133 Uiso 1 1 calc R U
C130 C 0.5309(3) 0.3145(4) 0.1758(3) 0.0907(18) Uani 1 1 d . .
C131 C 0.5569(3) 0.2309(4) 0.2705(3) 0.0800(16) Uani 1 1 d . .
H131 H 0.576388 0.191948 0.251960 0.096 Uiso 1 1 calc R U
C132 C 0.5454(3) 0.2340(3) 0.3328(3) 0.0704(13) Uani 1 1 d . .
C133 C 0.5516(3) 0.1860(3) 0.3927(3) 0.0749(14) Uani 1 1 d . .
C134 C 0.5748(4) 0.1174(3) 0.3981(3) 0.0817(15) Uani 1 1 d . .
H134 H 0.590616 0.096986 0.361767 0.098 Uiso 1 1 calc R U
C135 C 0.5744(4) 0.0793(3) 0.4571(3) 0.0901(17) Uani 1 1 d . .
H135 H 0.588166 0.031300 0.462069 0.108 Uiso 1 1 calc R U
C136 C 0.5539(4) 0.1105(3) 0.5106(3) 0.0888(17) Uani 1 1 d . .
H136 H 0.556826 0.085027 0.551629 0.107 Uiso 1 1 calc R U
C137 C 0.5295(3) 0.1792(3) 0.5016(3) 0.0720(13) Uani 1 1 d . .
C138 C 0.4987(3) 0.2190(3) 0.5515(3) 0.0707(13) Uani 1 1 d . .
C139 C 0.4883(3) 0.2053(3) 0.6163(3) 0.0737(13) Uani 1 1 d . .
H139 H 0.501582 0.163763 0.643021 0.088 Uiso 1 1 calc R U
C140 C 0.5893(4) 0.2957(5) 0.1307(3) 0.103(2) Uani 1 1 d . .
H140 H 0.632243 0.266661 0.142508 0.124 Uiso 1 1 calc R U
C141 C 0.4299(3) 0.2803(3) 0.6968(3) 0.0745(13) Uani 1 1 d . .
C142 C 0.3751(3) 0.2431(3) 0.7381(3) 0.0777(14) Uani 1 1 d . .
H142 H 0.354861 0.205693 0.726482 0.093 Uiso 1 1 calc R U
C143 C 0.3483(3) 0.2598(3) 0.7979(3) 0.0850(16) Uani 1 1 d . .
C144 C 0.3799(4) 0.3176(4) 0.8108(3) 0.098(2) Uani 1 1 d . .
H144 H 0.362258 0.330665 0.850689 0.118 Uiso 1 1 calc R U
C145 C 0.4351(4) 0.3557(4) 0.7682(3) 0.101(2) Uani 1 1 d . .
C146 C 0.4605(4) 0.3361(4) 0.7097(3) 0.0907(18) Uani 1 1 d . .
H146 H 0.498336 0.361040 0.679226 0.109 Uiso 1 1 calc R U
C150 C 0.4651(8) 0.4174(8) 0.7853(5) 0.173(6) Uani 1 1 d . .
C151 C 0.5330(6) 0.4447(6) 0.7443(4) 0.143(4) Uani 1 1 d . .
H15A H 0.535203 0.493169 0.747118 0.215 Uiso 1 1 calc R U
H15B H 0.530788 0.441242 0.700784 0.215 Uiso 1 1 calc R U
H15C H 0.579208 0.418456 0.757075 0.215 Uiso 1 1 calc R U
C152 C 0.4472(6) 0.4242(7) 0.8502(5) 0.158(5) Uani 1 1 d . .
H15D H 0.492258 0.407821 0.870466 0.237 Uiso 1 1 calc R U
H15E H 0.403196 0.396682 0.871454 0.237 Uiso 1 1 calc R U
H15F H 0.433797 0.472676 0.853079 0.237 Uiso 1 1 calc R U
C153 C 0.2857(4) 0.2186(4) 0.8447(3) 0.0975(19) Uani 1 1 d . .
C154 C 0.2081(4) 0.2386(5) 0.8191(5) 0.128(3) Uani 1 1 d . .
H15G H 0.212414 0.224291 0.778293 0.193 Uiso 1 1 calc R U
H15H H 0.197418 0.288657 0.813848 0.193 Uiso 1 1 calc R U
H15I H 0.165779 0.215595 0.849082 0.193 Uiso 1 1 calc R U
C155 C 0.3039(5) 0.1436(4) 0.8485(4) 0.111(2) Uani 1 1 d . .
H15J H 0.312550 0.132574 0.806045 0.166 Uiso 1 1 calc R U
H15K H 0.260516 0.118478 0.874838 0.166 Uiso 1 1 calc R U
H15L H 0.350759 0.130094 0.867130 0.166 Uiso 1 1 calc R U
C156 C 0.2830(9) 0.2333(7) 0.9123(5) 0.206(8) Uani 1 1 d . .
H15M H 0.239700 0.210317 0.941150 0.310 Uiso 1 1 calc R U
H15N H 0.275759 0.283057 0.911401 0.310 Uiso 1 1 calc R U
H15O H 0.331648 0.215766 0.926866 0.310 Uiso 1 1 calc R U
C160 C 0.6835(10) 0.2326(10) 0.0277(6) 0.205(7) Uani 1 1 d . .
H16A H 0.720500 0.224253 -0.009768 0.307 Uiso 1 1 calc R U
H16B H 0.642365 0.200232 0.036484 0.307 Uiso 1 1 calc R U
H16C H 0.710284 0.225863 0.063925 0.307 Uiso 1 1 calc R U
C161 C 0.3819(7) 0.4928(8) 0.1150(5) 0.175(5) Uani 1 1 d . .
H16D H 0.429727 0.516693 0.098151 0.263 Uiso 1 1 calc R U
H16E H 0.376970 0.479128 0.160853 0.263 Uiso 1 1 calc R U
H16F H 0.337381 0.523573 0.104683 0.263 Uiso 1 1 calc R U
C163 C 0.3984(12) 0.4902(8) 0.7533(7) 0.210(7) Uani 1 1 d . .
H16G H 0.420753 0.534226 0.751082 0.314 Uiso 1 1 calc R U
H16H H 0.347931 0.488837 0.781222 0.314 Uiso 1 1 calc R U
H16I H 0.391951 0.485537 0.711027 0.314 Uiso 1 1 calc R U
C180 C 0.2973(7) 0.9742(8) 0.3000(7) 0.186(6) Uani 1 1 d . .
H18A H 0.301672 1.010385 0.262260 0.279 Uiso 1 1 calc R U
H18B H 0.293380 0.995142 0.337480 0.279 Uiso 1 1 calc R U
H18C H 0.250935 0.949179 0.303395 0.279 Uiso 1 1 calc R U
C181 C 0.3700(7) 0.9236(6) 0.2953(5) 0.138(3) Uani 1 1 d . .
H18D H 0.415070 0.944573 0.303320 0.165 Uiso 1 1 calc R U
H18E H 0.360654 0.880533 0.326468 0.165 Uiso 1 1 calc R U
C182 C 0.4443(6) 0.8603(6) 0.2204(7) 0.150(4) Uani 1 1 d . .
H18F H 0.432336 0.816864 0.250440 0.180 Uiso 1 1 calc R U
H18G H 0.492311 0.876047 0.228776 0.180 Uiso 1 1 calc R U
C183 C 0.4587(7) 0.8459(9) 0.1575(7) 0.182(5) Uani 1 1 d . .
H18D H 0.467648 0.888867 0.127019 0.273 Uiso 1 1 calc R U
H18E H 0.413800 0.824959 0.150207 0.273 Uiso 1 1 calc R U
H18F H 0.504567 0.814022 0.152288 0.273 Uiso 1 1 calc R U
N1 N -0.0562(3) 0.8375(3) 0.2891(3) 0.0881(14) Uani 1 1 d . .
N2 N 0.0967(4) 0.8537(4) 0.2423(3) 0.1046(18) Uani 1 1 d . .
N9 N -0.0109(3) 0.6569(3) 0.1781(2) 0.0830(13) Uani 1 1 d . .
N8 N -0.0010(3) 0.7203(3) 0.1883(2) 0.0890(14) Uani 1 1 d . .
N7 N 0.0209(3) 0.7098(3) 0.2432(2) 0.0839(14) Uani 1 1 d . .
N6 N 0.0531(2) 0.6790(3) 0.3565(2) 0.0789(13) Uani 1 1 d . .
N5 N 0.0654(3) 0.7955(3) 0.3923(2) 0.0853(14) Uani 1 1 d . .
N4 N 0.0670(3) 0.8503(3) 0.4168(2) 0.0899(14) Uani 1 1 d . .
N3 N 0.0800(3) 0.8245(3) 0.4770(2) 0.0862(14) Uani 1 1 d . .
N41 N 0.4010(2) 0.3903(2) 0.4242(2) 0.0731(11) Uani 1 1 d . .
N42 N 0.5516(2) 0.4034(2) 0.42198(19) 0.0635(9) Uani 1 1 d . .
N43 N 0.5359(2) 0.2922(3) 0.2405(2) 0.0783(12) Uani 1 1 d . .
N44 N 0.5114(3) 0.3357(3) 0.2812(2) 0.0840(13) Uani 1 1 d . .
N45 N 0.5178(3) 0.2992(3) 0.3373(2) 0.0773(12) Uani 1 1 d . .
N46 N 0.5293(2) 0.2167(2) 0.4433(2) 0.0683(10) Uani 1 1 d . .
N47 N 0.4700(2) 0.2842(2) 0.5336(2) 0.0696(11) Uani 1 1 d . .
N48 N 0.4428(3) 0.3126(2) 0.5835(2) 0.0710(11) Uani 1 1 d . .
N49 N 0.4549(3) 0.2645(3) 0.6332(2) 0.0748(11) Uani 1 1 d . .
O1 O -0.1119(2) 0.4647(2) 0.26653(18) 0.0810(10) Uani 1 1 d . .
O2 O 0.1359(3) 0.4622(4) 0.1809(3) 0.1147(17) Uani 1 1 d . .
O72 O 0.7268(3) 0.1709(3) 0.1814(2) 0.1075(15) Uani 1 1 d . .
O99 O 0.3841(4) 0.9096(4) 0.2324(4) 0.150(2) Uani 1 1 d . .
Cl1 Cl 0.07339(9) 0.34123(11) 0.42483(8) 0.0976(5) Uani 1 1 d . .
O10 O 0.0862(3) 0.3473(6) 0.4842(3) 0.179(4) Uani 1 1 d . .
O11 O 0.0861(4) 0.2750(4) 0.4159(5) 0.167(3) Uani 1 1 d . .
O12 O 0.1213(5) 0.3888(5) 0.3767(4) 0.174(3) Uani 1 1 d . .
O13 O -0.0066(3) 0.3635(4) 0.4186(3) 0.132(2) Uani 1 1 d . .
Cl2 Cl 0.32128(10) 0.70737(9) 0.41239(9) 0.0956(5) Uani 1 1 d . .
O20 O 0.3838(3) 0.6679(2) 0.4359(3) 0.1027(14) Uani 1 1 d . .
O22 O 0.2987(4) 0.7622(3) 0.4465(3) 0.1240(18) Uani 1 1 d . .
O23 O 0.2622(3) 0.6659(3) 0.4209(5) 0.160(3) Uani 1 1 d . .
O24 O 0.3524(3) 0.7373(4) 0.3476(3) 0.1313(19) Uani 1 1 d . .
Cl3 Cl 0.62077(14) 0.93920(12) 0.35619(13) 0.1240(8) Uani 1 1 d . .
O30 O 0.6749(4) 0.9916(3) 0.3425(3) 0.153(3) Uani 1 1 d . .
O31 O 0.6264(4) 0.9080(3) 0.3013(3) 0.141(2) Uani 1 1 d . .
O32 O 0.5449(4) 0.9677(3) 0.3708(3) 0.145(2) Uani 1 1 d . .
O33 O 0.6368(3) 0.8918(3) 0.4042(4) 0.130(2) Uani 1 1 d . .
Zn1 Zn 0.03940(4) 0.77934(5) 0.30571(4) 0.0844(3) Uani 1 1 d . .
Zn2 Zn 0.49210(4) 0.31901(3) 0.43242(3) 0.0688(2) Uani 1 1 d . .
C87 C 0.5377(7) 0.0468(7) 0.1843(7) 0.154(4) Uani 1 1 d . .
H87A H 0.543609 -0.002224 0.180054 0.185 Uiso 1 1 calc R U
H87B H 0.497698 0.069568 0.159564 0.185 Uiso 1 1 calc R U
O71 O 0.5074(9) 0.0509(6) 0.2557(8) 0.241(5) Uani 1 1 d . .

loop_
_atom_site_aniso_label
_atom_site_aniso_U_11
_atom_site_aniso_U_22
_atom_site_aniso_U_33
_atom_site_aniso_U_23
_atom_site_aniso_U_13
_atom_site_aniso_U_12
C1 0.114(6) 0.099(5) 0.124(6) -0.052(5) -0.023(5) -0.025(5)
C2 0.160(10) 0.101(6) 0.139(7) -0.024(5) -0.005(7) -0.037(6)
C3 0.130(8) 0.103(6) 0.174(9) 0.000(6) -0.049(7) -0.016(5)
C4 0.103(5) 0.100(5) 0.147(7) -0.038(5) -0.041(5) 0.008(4)
C5 0.076(4) 0.103(5) 0.118(5) -0.055(4) -0.031(3) -0.004(3)
C6 0.060(3) 0.099(4) 0.102(4) -0.034(3) -0.018(3) -0.009(3)
C7 0.053(3) 0.120(5) 0.107(4) -0.051(4) -0.020(3) -0.001(3)
C8 0.055(3) 0.108(5) 0.092(4) -0.040(3) -0.009(3) -0.011(3)
C9 0.046(2) 0.099(4) 0.101(4) -0.042(3) -0.013(2) -0.009(2)
C10 0.043(2) 0.097(4) 0.100(4) -0.031(3) -0.007(2) -0.008(2)
C11 0.047(2) 0.110(4) 0.081(3) -0.030(3) -0.005(2) -0.016(3)
C12 0.047(2) 0.097(4) 0.090(4) -0.037(3) -0.001(2) -0.012(2)
C13 0.043(2) 0.102(4) 0.080(3) -0.034(3) -0.004(2) -0.010(2)
C14 0.046(2) 0.100(4) 0.094(4) -0.040(3) -0.015(2) -0.007(2)
C15 0.049(3) 0.103(4) 0.102(4) -0.049(3) -0.011(3) -0.004(3)
C16 0.054(3) 0.143(6) 0.128(5) -0.082(5) -0.010(3) -0.004(3)
C17 0.077(4) 0.144(6) 0.126(6) -0.071(5) -0.006(4) 0.001(4)
C18 0.054(3) 0.195(9) 0.146(7) -0.093(7) -0.006(4) 0.002(5)
C19 0.064(4) 0.189(9) 0.154(8) -0.114(7) 0.035(4) -0.029(5)
C20 0.066(4) 0.220(10) 0.157(8) -0.122(7) 0.034(4) -0.037(5)
C21 0.110(7) 0.35(2) 0.186(12) -0.199(14) 0.075(7) -0.099(10)
C22 0.173(11) 0.316(19) 0.196(12) -0.190(14) 0.115(10) -0.155(13)
C23 0.185(11) 0.205(11) 0.177(10) -0.131(9) 0.108(9) -0.102(9)
C24 0.114(7) 0.177(9) 0.153(8) -0.099(7) 0.066(6) -0.057(7)
C25 0.264(17) 0.40(2) 0.200(13) -0.205(15) 0.136(12) -0.234(18)
C26 0.086(5) 0.269(14) 0.196(10) -0.149(10) 0.021(6) -0.057(7)
C27 0.087(6) 0.201(11) 0.183(10) -0.090(9) 0.015(6) -0.054(7)
C28 0.116(7) 0.165(8) 0.102(5) -0.063(5) 0.011(5) -0.057(6)
C29 0.210(14) 0.222(14) 0.126(8) -0.067(9) 0.026(9) -0.129(12)
C30 0.30(2) 0.160(11) 0.113(8) -0.010(7) 0.000(11) -0.080(13)
C31 0.170(10) 0.189(11) 0.105(6) -0.031(7) 0.002(6) -0.072(9)
C32 0.151(8) 0.111(6) 0.094(5) -0.037(4) -0.009(5) -0.049(6)
C33 0.124(8) 0.213(12) 0.242(13) -0.116(11) -0.086(9) -0.020(8)
C34 0.099(6) 0.299(14) 0.137(7) -0.133(9) -0.022(5) -0.038(7)
C35 0.074(4) 0.264(12) 0.131(6) -0.110(7) -0.013(4) -0.017(6)
C36 0.053(3) 0.179(7) 0.110(5) -0.085(5) -0.025(3) 0.005(4)
C37 0.62(4) 0.172(11) 0.097(7) -0.032(7) -0.070(14) -0.078(18)
C38 0.214(14) 0.173(11) 0.150(9) -0.029(8) -0.036(9) -0.020(10)
C39 0.169(10) 0.149(8) 0.105(6) -0.057(6) -0.031(6) -0.008(7)
C40 0.230(19) 0.33(2) 0.135(10) 0.069(13) 0.015(11) 0.008(16)
C41 0.121(6) 0.146(7) 0.079(4) -0.048(4) -0.023(4) 0.005(5)
C42 0.090(5) 0.170(8) 0.086(5) -0.061(5) -0.029(4) 0.006(5)
C43 0.061(3) 0.166(7) 0.095(4) -0.076(5) -0.027(3) 0.008(4)
C44 0.057(3) 0.133(5) 0.079(3) -0.052(3) -0.016(2) -0.009(3)
C45 0.064(3) 0.141(5) 0.070(3) -0.053(4) -0.010(2) -0.014(3)
C46 0.104(5) 0.152(7) 0.087(5) -0.053(5) -0.017(4) -0.013(5)
C47 0.058(3) 0.124(5) 0.077(3) -0.047(3) -0.005(2) -0.025(3)
C48 0.050(3) 0.125(5) 0.070(3) -0.048(3) -0.004(2) -0.020(3)
C49 0.043(2) 0.126(5) 0.076(3) -0.049(3) -0.008(2) -0.017(3)
C50 0.043(2) 0.131(5) 0.082(3) -0.052(4) -0.005(2) -0.016(3)
C51 0.043(2) 0.132(5) 0.087(3) -0.053(3) -0.014(2) -0.005(3)
C52 0.053(3) 0.136(6) 0.077(3) -0.047(4) -0.014(2) -0.011(3)
C53 0.052(3) 0.125(5) 0.072(3) -0.044(3) -0.013(2) -0.009(3)
C54 0.051(3) 0.126(5) 0.076(3) -0.052(4) -0.009(2) -0.014(3)
C55 0.068(3) 0.128(6) 0.082(4) -0.044(4) -0.023(3) -0.014(3)
C56 0.073(3) 0.126(5) 0.080(4) -0.052(3) -0.026(3) 0.004(3)
C57 0.073(3) 0.122(5) 0.085(4) -0.047(3) -0.023(3) 0.002(3)
C58 0.076(4) 0.135(6) 0.083(4) -0.050(4) -0.027(3) 0.017(4)
C59 0.094(4) 0.100(5) 0.105(5) -0.048(4) -0.040(4) 0.012(4)
C60 0.087(4) 0.119(5) 0.093(4) -0.047(4) -0.038(3) 0.008(4)
C61 0.076(4) 0.117(5) 0.083(4) -0.043(3) -0.022(3) -0.004(3)
C62 0.113(6) 0.108(5) 0.123(6) -0.045(4) -0.047(5) -0.002(4)
C63 0.141(8) 0.127(7) 0.223(12) -0.096(8) -0.005(8) -0.010(6)
C64 0.135(8) 0.140(7) 0.139(7) -0.040(6) -0.048(6) -0.011(6)
C65 0.194(11) 0.146(8) 0.153(8) -0.006(7) -0.092(8) -0.015(8)
C66 0.091(5) 0.147(7) 0.086(4) -0.053(4) -0.019(3) 0.008(5)
C67 0.136(7) 0.147(7) 0.096(5) -0.033(5) -0.034(5) 0.006(6)
C68 0.170(10) 0.178(10) 0.115(7) -0.058(6) 0.035(6) -0.040(8)
C69 0.126(7) 0.178(9) 0.105(6) -0.055(6) -0.026(5) 0.027(6)
C70 0.051(3) 0.080(3) 0.075(3) -0.026(2) -0.002(2) -0.006(2)
C71 0.053(3) 0.083(3) 0.095(4) -0.030(3) -0.003(2) -0.002(2)
C72 0.050(3) 0.102(4) 0.118(5) -0.042(4) -0.013(3) 0.003(3)
C73 0.049(3) 0.100(4) 0.137(5) -0.037(4) -0.019(3) 0.000(3)
C74 0.055(3) 0.093(4) 0.120(5) -0.038(3) -0.002(3) -0.012(3)
C75 0.058(4) 0.126(6) 0.210(10) -0.067(6) -0.003(5) -0.023(4)
C76 0.208(13) 0.243(14) 0.290(17) -0.214(14) 0.127(12) -0.139(12)
C77 0.240(18) 0.294(19) 0.51(3) -0.31(2) 0.21(2) -0.182(16)
C81 0.096(5) 0.121(6) 0.141(7) -0.062(5) -0.009(5) -0.029(4)
C80 0.188(14) 0.221(15) 0.229(14) 0.022(12) -0.109(12) -0.128(13)
C85 0.113(10) 0.124(10) 0.69(5) 0.024(18) -0.20(2) -0.039(8)
C84 0.088(8) 0.207(18) 0.71(6) -0.28(3) 0.017(18) -0.039(10)
C86 0.143(10) 0.31(2) 0.175(10) -0.156(13) 0.016(8) -0.095(11)
C82 0.100(6) 0.184(9) 0.136(7) -0.042(7) -0.033(5) -0.037(6)
C88 0.136(12) 0.31(2) 0.247(18) -0.026(15) -0.011(12) -0.029(14)
C89 0.136(13) 0.232(19) 0.80(7) -0.29(3) 0.00(2) -0.027(13)
C90 0.273(17) 0.129(8) 0.204(12) -0.062(8) -0.142(12) -0.018(9)
C91 0.064(3) 0.122(5) 0.088(4) -0.050(4) -0.016(3) 0.009(3)
C92 0.077(4) 0.084(4) 0.107(5) -0.036(3) -0.011(3) -0.008(3)
C93 0.058(3) 0.087(4) 0.094(4) -0.025(3) -0.012(3) -0.004(3)
C94 0.045(2) 0.081(3) 0.087(3) -0.029(3) -0.010(2) 0.000(2)
C95 0.061(3) 0.083(4) 0.093(4) -0.021(3) -0.009(3) -0.010(3)
C96 0.071(3) 0.096(4) 0.087(4) -0.020(3) -0.007(3) -0.011(3)
C97 0.053(3) 0.089(4) 0.097(4) -0.035(3) -0.021(3) 0.002(2)
C98 0.047(2) 0.087(4) 0.107(4) -0.045(3) -0.018(2) 0.000(2)
C99 0.052(3) 0.078(3) 0.090(3) -0.032(3) -0.013(2) -0.006(2)
C100 0.044(2) 0.081(3) 0.079(3) -0.029(2) -0.008(2) -0.005(2)
C101 0.049(2) 0.077(3) 0.093(3) -0.034(3) -0.011(2) -0.008(2)
C102 0.052(3) 0.082(3) 0.102(4) -0.043(3) -0.006(2) -0.009(2)
C103 0.050(2) 0.071(3) 0.086(3) -0.028(2) -0.010(2) -0.003(2)
C104 0.045(2) 0.076(3) 0.075(3) -0.029(2) -0.006(2) 0.000(2)
C120 0.108(6) 0.237(12) 0.106(6) -0.041(7) -0.029(5) 0.020(7)
C121 0.066(5) 0.318(17) 0.142(8) -0.050(9) -0.026(5) 0.034(7)
C122 0.072(5) 0.289(15) 0.115(6) -0.023(8) -0.031(4) 0.021(7)
C123 0.130(9) 0.49(3) 0.134(10) -0.117(13) -0.012(7) 0.086(14)
C124 0.117(7) 0.246(13) 0.090(6) -0.010(7) 0.009(5) 0.031(8)
C125 0.063(5) 0.56(4) 0.191(13) -0.104(18) -0.002(6) -0.029(11)
C126 0.076(4) 0.198(9) 0.079(4) -0.027(5) -0.004(3) -0.003(5)
C127 0.081(5) 0.215(10) 0.079(4) -0.030(5) -0.007(3) 0.001(5)
C128 0.069(4) 0.231(10) 0.090(5) -0.042(5) -0.012(3) 0.020(5)
C129 0.053(3) 0.199(8) 0.081(4) -0.039(4) -0.012(3) 0.014(4)
C130 0.058(3) 0.141(6) 0.074(3) -0.030(3) -0.003(2) -0.004(3)
C131 0.055(3) 0.103(4) 0.090(4) -0.048(3) 0.001(3) -0.015(3)
C132 0.052(3) 0.089(4) 0.076(3) -0.032(3) -0.003(2) -0.014(2)
C133 0.059(3) 0.086(4) 0.086(4) -0.038(3) 0.001(2) -0.017(2)
C134 0.078(4) 0.082(4) 0.089(4) -0.038(3) 0.003(3) -0.011(3)
C135 0.090(4) 0.082(4) 0.100(5) -0.042(3) 0.008(3) -0.010(3)
C136 0.087(4) 0.089(4) 0.091(4) -0.035(3) 0.004(3) -0.010(3)
C137 0.064(3) 0.074(3) 0.084(4) -0.036(3) -0.003(2) -0.010(2)
C138 0.061(3) 0.073(3) 0.083(3) -0.032(3) -0.003(2) -0.013(2)
C139 0.066(3) 0.078(3) 0.080(3) -0.028(3) -0.003(2) -0.006(2)
C140 0.060(3) 0.154(6) 0.092(4) -0.028(4) -0.005(3) 0.004(4)
C141 0.071(3) 0.087(4) 0.071(3) -0.037(3) -0.001(2) -0.006(3)
C142 0.064(3) 0.092(4) 0.079(3) -0.028(3) 0.001(2) -0.012(3)
C143 0.071(3) 0.098(4) 0.090(4) -0.035(3) -0.001(3) -0.009(3)
C144 0.084(4) 0.129(5) 0.087(4) -0.052(4) 0.011(3) -0.024(4)
C145 0.102(5) 0.128(6) 0.081(4) -0.048(4) 0.009(3) -0.040(4)
C146 0.078(4) 0.123(5) 0.076(3) -0.037(3) 0.009(3) -0.034(3)
C150 0.191(11) 0.248(13) 0.104(6) -0.099(8) 0.045(6) -0.139(11)
C151 0.147(8) 0.185(9) 0.116(6) -0.061(6) 0.000(5) -0.081(7)
C152 0.119(7) 0.225(11) 0.154(8) -0.115(8) 0.032(6) -0.076(7)
C153 0.096(5) 0.108(5) 0.086(4) -0.032(3) 0.013(3) -0.020(4)
C154 0.073(4) 0.136(7) 0.156(7) -0.006(6) 0.012(5) -0.008(4)
C155 0.113(6) 0.112(6) 0.097(5) -0.025(4) 0.018(4) -0.023(4)
C156 0.277(16) 0.224(12) 0.118(7) -0.089(8) 0.099(9) -0.154(12)
C160 0.182(13) 0.292(18) 0.123(8) -0.075(10) 0.023(8) 0.050(14)
C161 0.143(9) 0.260(14) 0.129(7) -0.082(8) -0.042(6) 0.090(9)
C163 0.28(2) 0.191(13) 0.173(12) -0.057(10) -0.027(13) -0.085(14)
C180 0.114(8) 0.250(14) 0.235(14) -0.147(12) -0.017(8) -0.031(9)
C181 0.144(9) 0.148(8) 0.136(8) -0.035(6) -0.032(6) -0.044(7)
C182 0.092(6) 0.148(8) 0.198(12) -0.005(8) -0.021(7) -0.011(6)
C183 0.123(8) 0.274(16) 0.174(11) -0.107(11) -0.028(8) 0.003(9)
N1 0.087(3) 0.099(4) 0.095(3) -0.044(3) -0.025(3) -0.016(3)
N2 0.112(5) 0.136(5) 0.079(3) -0.045(3) -0.005(3) -0.044(4)
N9 0.064(3) 0.125(4) 0.073(3) -0.046(3) -0.009(2) -0.019(3)
N8 0.070(3) 0.134(4) 0.076(3) -0.053(3) -0.007(2) -0.012(3)
N7 0.066(3) 0.127(4) 0.073(3) -0.052(3) -0.008(2) -0.015(3)
N6 0.048(2) 0.127(4) 0.077(3) -0.050(3) -0.0126(18) -0.014(2)
N5 0.069(3) 0.128(4) 0.077(3) -0.053(3) -0.017(2) -0.013(3)
N4 0.077(3) 0.126(4) 0.085(3) -0.055(3) -0.019(2) -0.013(3)
N3 0.076(3) 0.119(4) 0.081(3) -0.048(3) -0.025(2) -0.005(3)
N41 0.054(2) 0.082(3) 0.088(3) -0.032(2) -0.0007(19) -0.015(2)
N42 0.051(2) 0.073(2) 0.071(2) -0.0262(19) -0.0059(17) -0.0071(18)
N43 0.048(2) 0.109(4) 0.082(3) -0.033(3) -0.008(2) 0.002(2)
N44 0.058(2) 0.114(4) 0.080(3) -0.032(3) -0.003(2) 0.003(2)
N45 0.058(2) 0.091(3) 0.089(3) -0.037(3) -0.005(2) -0.004(2)
N46 0.057(2) 0.079(3) 0.073(3) -0.032(2) 0.0019(18) -0.0098(19)
N47 0.062(2) 0.079(3) 0.072(2) -0.032(2) 0.0004(19) -0.010(2)
N48 0.065(2) 0.078(3) 0.073(3) -0.028(2) -0.0017(19) -0.008(2)
N49 0.065(2) 0.088(3) 0.074(3) -0.032(2) 0.004(2) -0.011(2)
O1 0.0541(19) 0.111(3) 0.089(2) -0.047(2) -0.0076(17) -0.0077(18)
O2 0.060(2) 0.159(5) 0.141(4) -0.074(4) -0.006(3) -0.013(3)
O72 0.101(3) 0.126(4) 0.117(3) -0.062(3) -0.041(3) 0.013(3)
O99 0.088(4) 0.207(7) 0.164(6) -0.056(5) -0.018(4) -0.023(4)
Cl1 0.0690(8) 0.1404(14) 0.0993(10) -0.0542(10) -0.0081(7) -0.0324(9)
O10 0.077(3) 0.373(12) 0.110(4) -0.094(6) -0.024(3) -0.018(5)
O11 0.092(4) 0.151(5) 0.280(9) -0.116(6) -0.011(5) -0.004(4)
O12 0.170(7) 0.229(8) 0.147(5) -0.066(5) -0.014(5) -0.099(6)
O13 0.092(3) 0.197(6) 0.118(4) -0.046(4) -0.030(3) -0.002(4)
Cl2 0.0823(10) 0.0972(11) 0.1101(12) -0.0275(9) -0.0156(8) -0.0039(8)
O20 0.070(2) 0.096(3) 0.148(4) -0.038(3) -0.018(3) -0.007(2)
O22 0.142(5) 0.106(3) 0.133(4) -0.048(3) -0.032(4) 0.024(3)
O23 0.065(3) 0.116(4) 0.293(9) -0.036(5) -0.020(4) 0.000(3)
O24 0.099(4) 0.187(6) 0.107(4) -0.019(4) -0.018(3) -0.019(4)
Cl3 0.1263(16) 0.1022(13) 0.1432(17) -0.0649(13) 0.0395(13) -0.0422(12)
O30 0.148(5) 0.138(5) 0.175(6) -0.091(4) 0.065(4) -0.076(4)
O31 0.121(4) 0.150(5) 0.167(5) -0.097(4) 0.024(4) -0.034(4)
O32 0.142(5) 0.119(4) 0.157(5) -0.056(4) 0.063(4) -0.039(4)
O33 0.101(4) 0.110(4) 0.192(6) -0.062(4) -0.004(4) -0.036(3)
Zn1 0.0637(4) 0.1281(7) 0.0747(5) -0.0467(4) -0.0094(3) -0.0179(4)
Zn2 0.0521(4) 0.0757(5) 0.0838(5) -0.0329(3) -0.0031(3) -0.0082(3)
C87 0.107(7) 0.190(11) 0.192(11) -0.100(9) -0.024(7) -0.011(7)
O71 0.235(13) 0.213(10) 0.301(15) -0.039(10) -0.102(11) -0.044(9)

loop_
_atom_type_symbol
_atom_type_description
_atom_type_scat_dispersion_real
_atom_type_scat_dispersion_imag
_atom_type_scat_source
C C 0.0181 0.0091 'International Tables Vol C Tables 4.2.6.8 and 6.1.1.4'
H H 0.0000 0.0000 'International Tables Vol C Tables 4.2.6.8 and 6.1.1.4'
N N 0.0311 0.0180 'International Tables Vol C Tables 4.2.6.8 and 6.1.1.4'
O O 0.0492 0.0322 'International Tables Vol C Tables 4.2.6.8 and 6.1.1.4'
Cl Cl 0.3639 0.7018 'International Tables Vol C Tables 4.2.6.8 and 6.1.1.4'
Zn Zn -1.5491 0.6778 'International Tables Vol C Tables 4.2.6.8 and 6.1.1.4'

loop_
_geom_angle_atom_site_label_1
_geom_angle_atom_site_label_2
_geom_angle_atom_site_label_3
_geom_angle
N1 C1 C2 120.2(8)
N1 C1 C32 118.3(8)
C2 C1 C32 121.5(9)
C3 C2 C1 117.6(9)
C2 C3 C4 123.0(10)
C3 C4 C5 120.3(9)
N1 C5 C4 117.6(8)
N1 C5 C6 116.9(6)
C4 C5 C6 125.2(7)
C5 C6 C7 116.2(6)
C8 C7 C6 113.3(5)
C7 C8 C9 113.9(5)
C10 C9 C14 116.6(5)
C10 C9 C8 122.5(5)
C14 C9 C8 120.8(5)
C11 C10 C9 121.7(5)
C10 C11 C12 120.6(5)
O1 C12 C13 124.9(5)
O1 C12 C11 116.0(5)
C13 C12 C11 119.0(5)
C14 C13 C12 119.7(5)
C13 C14 C9 122.4(5)
O1 C15 C16 107.4(5)
C15 C16 C17 111.7(6)
C18 C17 C16 113.5(7)
O2 C18 C17 110.9(8)
O2 C19 C20 125.7(6)
O2 C19 C24 114.2(6)
C20 C19 C24 120.0
C21 C20 C19 120.0
C20 C21 C22 120.0
C23 C22 C21 120.0
C23 C22 C25 111.1(10)
C21 C22 C25 128.2(9)
C22 C23 C24 120.0
C23 C24 C19 120.0
C26 C25 C22 115.6(12)
C27 C26 C25 117.4(13)
C26 C27 C28 115.3(10)
N2 C28 C29 122.9(13)
N2 C28 C27 117.8(9)
C29 C28 C27 119.3(12)
C28 C29 C30 115.4(13)
C31 C30 C29 118.5(12)
C32 C31 C30 121.6(15)
C31 C32 N2 120.4(10)
C31 C32 C1 125.1(11)
N2 C32 C1 114.5(7)
C34 C36 C33 107.7(9)
C34 C36 C43 113.4(8)
C33 C36 C43 111.2(6)
C34 C36 C35 108.0(6)
C33 C36 C35 108.4(9)
C43 C36 C35 108.1(6)
C38 C39 C37 112.8(12)
C38 C39 C41 108.4(9)
C37 C39 C41 113.4(10)
C38 C39 C40 110.9(13)
C37 C39 C40 102.4(15)
C41 C39 C40 108.9(9)
C42 C41 C46 117.5(8)
C42 C41 C39 121.7(7)
C46 C41 C39 120.8(8)
C41 C42 C43 124.2(6)
C44 C43 C42 117.4(7)
C44 C43 C36 119.8(8)
C42 C43 C36 122.7(6)
C45 C44 C43 117.9(7)
C46 C45 C44 122.8(5)
C46 C45 N9 117.5(6)
C44 C45 N9 119.7(6)
C45 C46 C41 120.1(8)
N9 C47 C48 105.7(6)
C47 C48 N7 106.5(6)
C47 C48 C49 137.7(7)
N7 C48 C49 115.8(5)
N6 C49 C50 121.5(5)
N6 C49 C48 113.7(6)
C50 C49 C48 124.7(5)
C49 C50 C51 119.3(6)
C50 C51 C52 117.9(7)
C53 C52 C51 119.3(5)
N6 C53 C52 120.9(5)
N6 C53 C54 113.1(6)
C52 C53 C54 126.0(5)
N5 C54 C55 105.9(6)
N5 C54 C53 118.6(5)
C55 C54 C53 135.4(7)
N3 C55 C54 106.1(6)
C57 C56 C61 122.4(6)
C57 C56 N3 118.5(7)
C61 C56 N3 119.0(6)
C56 C57 C58 120.0(7)
C59 C58 C57 116.8(6)
C59 C58 C66 120.9(6)
C57 C58 C66 122.2(8)
C60 C59 C58 123.7(6)
C59 C60 C61 118.0(7)
C59 C60 C62 122.4(6)
C61 C60 C62 119.5(7)
C56 C61 C60 119.0(6)
C64 C62 C60 109.0(7)
C64 C62 C65 108.7(9)
C60 C62 C65 109.2(7)
C64 C62 C63 111.4(7)
C60 C62 C63 111.1(8)
C65 C62 C63 107.5(8)
C68 C66 C69 110.9(9)
C68 C66 C58 113.2(7)
C69 C66 C58 107.4(7)
C68 C66 C67 110.7(9)
C69 C66 C67 107.6(7)
C58 C66 C67 106.7(6)
N41 C70 C71 120.2(5)
N41 C70 C104 116.0(4)
C71 C70 C104 123.7(5)
C72 C71 C70 120.3(6)
C71 C72 C73 119.9(6)
C72 C73 C74 118.8(5)
N41 C74 C73 120.1(6)
N41 C74 C75 119.9(6)
C73 C74 C75 119.9(6)
C76 C75 C74 113.4(9)
C75 C76 C77 113.9(15)
C81 C77 C76 114.5(10)
C80 C81 C82 120.0
C80 C81 C77 111.5(15)
C82 C81 C77 128.5(15)
C81 C80 C85 120.0
C80 C85 C84 120.0
C86 C84 C85 120.0
C86 C84 O71 150.4(12)
C85 C84 O71 89.6(12)
C84 C86 C82 120.0
C86 C82 C81 120.0
C87 C88 C89 125.9(18)
C90 C89 C88 134(3)
C89 C90 O72 126.2(17)
C96 C91 C92 120.8(6)
C96 C91 O72 116.2(6)
C92 C91 O72 123.0(7)
C91 C92 C93 118.4(6)
C94 C93 C92 121.2(6)
C95 C94 C93 118.2(5)
C95 C94 C97 122.6(5)
C93 C94 C97 119.1(5)
C94 C95 C96 121.7(6)
C91 C96 C95 119.7(6)
C98 C97 C94 113.3(4)
C99 C98 C97 111.4(4)
C100 C99 C98 115.3(4)
N42 C100 C101 120.7(5)
N42 C100 C99 114.8(4)
C101 C100 C99 124.5(4)
C100 C101 C102 120.2(5)
C101 C102 C103 119.5(5)
C102 C103 C104 118.2(5)
N42 C104 C103 120.8(4)
N42 C104 C70 116.7(4)
C103 C104 C70 122.4(4)
C120 C122 C121 118.3(9)
C120 C122 C128 113.1(8)
C121 C122 C128 107.2(10)
C120 C122 C161 103.5(11)
C121 C122 C161 105.7(10)
C128 C122 C161 108.4(8)
C160 C124 C123 108.4(15)
C160 C124 C126 115.7(10)
C123 C124 C126 114.2(9)
C160 C124 C125 96.5(13)
C123 C124 C125 114.4(13)
C126 C124 C125 106.6(12)
C127 C126 C140 116.8(7)
C127 C126 C124 122.7(7)
C140 C126 C124 120.3(8)
C128 C127 C126 124.8(7)
C127 C128 C129 116.8(7)
C127 C128 C122 124.4(8)
C129 C128 C122 118.7(7)
C130 C129 C128 119.3(6)
C129 C130 C140 122.6(6)
C129 C130 N43 117.8(5)
C140 C130 N43 119.6(6)
N43 C131 C132 107.2(5)
N45 C132 C131 105.9(6)
N45 C132 C133 116.7(5)
C131 C132 C133 137.3(6)
N46 C133 C134 122.3(6)
N46 C133 C132 112.3(5)
C134 C133 C132 125.4(5)
C135 C134 C133 118.3(5)
C134 C135 C136 120.5(6)
C137 C136 C135 117.9(6)
N46 C137 C136 121.4(5)
N46 C137 C138 112.7(5)
C136 C137 C138 125.9(6)
N47 C138 C139 107.7(5)
N47 C138 C137 117.3(5)
C139 C138 C137 135.0(5)
N49 C139 C138 104.1(5)
C130 C140 C126 119.3(7)
C142 C141 C146 123.3(5)
C142 C141 N49 119.7(5)
C146 C141 N49 116.9(5)
C141 C142 C143 120.0(5)
C142 C143 C144 116.4(6)
C142 C143 C153 120.5(5)
C144 C143 C153 123.0(5)
C145 C144 C143 123.2(6)
C144 C145 C146 118.0(6)
C144 C145 C150 119.9(6)
C146 C145 C150 122.0(6)
C141 C146 C145 119.1(6)
C152 C150 C151 121.9(8)
C152 C150 C145 116.7(8)
C151 C150 C145 115.7(8)
C152 C150 C163 98.1(11)
C151 C150 C163 93.7(11)
C145 C150 C163 102.2(9)
C155 C153 C143 111.0(6)
C155 C153 C156 106.4(8)
C143 C153 C156 110.0(6)
C155 C153 C154 109.0(7)
C143 C153 C154 106.7(6)
C156 C153 C154 113.8(9)
O99 C181 C180 106.3(9)
O99 C182 C183 115.2(11)
C1 N1 C5 121.3(7)
C1 N1 Zn1 112.6(5)
C5 N1 Zn1 125.9(5)
C28 N2 C32 120.8(8)
C28 N2 Zn1 130.2(8)
C32 N2 Zn1 109.0(5)
C47 N9 N8 111.1(5)
C47 N9 C45 129.2(6)
N8 N9 C45 119.6(6)
N7 N8 N9 105.3(5)
N8 N7 C48 111.3(5)
N8 N7 Zn1 133.3(5)
C48 N7 Zn1 114.8(3)
C49 N6 C53 121.0(6)
C49 N6 Zn1 121.1(4)
C53 N6 Zn1 117.8(4)
N4 N5 C54 112.4(5)
N4 N5 Zn1 133.9(5)
C54 N5 Zn1 113.5(4)
N5 N4 N3 104.2(5)
C55 N3 N4 111.4(5)
C55 N3 C56 129.2(5)
N4 N3 C56 119.3(6)
C74 N41 C70 120.7(5)
C74 N41 Zn2 127.8(4)
C70 N41 Zn2 111.4(3)
C100 N42 C104 120.5(4)
C100 N42 Zn2 127.5(4)
C104 N42 Zn2 111.9(3)
C131 N43 N44 110.8(5)
C131 N43 C130 129.6(5)
N44 N43 C130 119.4(5)
N45 N44 N43 105.3(5)
N44 N45 C132 110.8(5)
N44 N45 Zn2 134.9(4)
C132 N45 Zn2 114.3(4)
C133 N46 C137 119.5(5)
C133 N46 Zn2 120.6(4)
C137 N46 Zn2 119.9(3)
N48 N47 C138 110.3(4)
N48 N47 Zn2 136.1(4)
C138 N47 Zn2 113.1(3)
N47 N48 N49 105.5(4)
N48 N49 C139 112.4(4)
N48 N49 C141 118.9(4)
C139 N49 C141 128.8(5)
C12 O1 C15 116.9(4)
C19 O2 C18 118.3(7)
C91 O72 C90 119.7(7)
C182 O99 C181 114.8(10)
O11 Cl1 O10 111.2(6)
O11 Cl1 O13 108.2(4)
O10 Cl1 O13 109.9(4)
O11 Cl1 O12 112.8(5)
O10 Cl1 O12 109.0(5)
O13 Cl1 O12 105.7(5)
O23 Cl2 O20 108.0(3)
O23 Cl2 O22 110.1(4)
O20 Cl2 O22 108.7(3)
O23 Cl2 O24 116.5(5)
O20 Cl2 O24 105.2(3)
O22 Cl2 O24 107.9(4)
O33 Cl3 O32 109.7(4)
O33 Cl3 O30 109.7(5)
O32 Cl3 O30 110.4(4)
O33 Cl3 O31 109.5(4)
O32 Cl3 O31 108.7(5)
O30 Cl3 O31 108.9(4)
N1 Zn1 N2 85.2(3)
N1 Zn1 N6 130.7(2)
N2 Zn1 N6 143.1(3)
N1 Zn1 N5 108.1(2)
N2 Zn1 N5 102.2(2)
N6 Zn1 N5 76.8(2)
N1 Zn1 N7 91.44(19)
N2 Zn1 N7 100.7(2)
N6 Zn1 N7 74.1(2)
N5 Zn1 N7 150.9(2)
N42 Zn2 N41 82.72(16)
N42 Zn2 N46 130.33(16)
N41 Zn2 N46 146.94(17)
N42 Zn2 N45 100.29(17)
N41 Zn2 N45 99.62(18)
N46 Zn2 N45 76.14(18)
N42 Zn2 N47 103.07(16)
N41 Zn2 N47 99.27(18)
N46 Zn2 N47 76.39(17)
N45 Zn2 N47 151.53(18)
C88 C87 O71 115.6(13)
C84 O71 C87 100.4(11)

loop_
_geom_bond_atom_site_label_1
_geom_bond_atom_site_label_2
_geom_bond_distance
C1 N1 1.299(10)
C1 C2 1.467(14)
C1 C32 1.508(13)
C2 C3 1.297(14)
C3 C4 1.344(12)
C4 C5 1.400(10)
C5 N1 1.387(9)
C5 C6 1.469(10)
C6 C7 1.542(8)
C7 C8 1.496(10)
C8 C9 1.515(8)
C9 C10 1.392(8)
C9 C14 1.402(8)
C10 C11 1.376(8)
C11 C12 1.391(8)
C12 O1 1.376(6)
C12 C13 1.386(8)
C13 C14 1.378(8)
C15 O1 1.461(7)
C15 C16 1.532(8)
C16 C17 1.549(10)
C17 C18 1.459(11)
C18 O2 1.450(12)
C19 O2 1.346(7)
C19 C20 1.3900
C19 C24 1.3900
C20 C21 1.3900
C21 C22 1.3900
C22 C23 1.3900
C22 C25 1.645(16)
C23 C24 1.3900
C25 C26 1.458(14)
C26 C27 1.373(15)
C27 C28 1.472(16)
C28 N2 1.307(11)
C28 C29 1.420(16)
C29 C30 1.50(2)
C30 C31 1.39(2)
C31 C32 1.334(14)
C32 N2 1.429(12)
C33 C36 1.507(15)
C34 C36 1.506(10)
C35 C36 1.574(10)
C36 C43 1.531(10)
C37 C39 1.515(15)
C38 C39 1.511(16)
C39 C41 1.529(14)
C39 C40 1.54(2)
C41 C42 1.359(12)
C41 C46 1.393(10)
C42 C43 1.422(12)
C43 C44 1.401(8)
C44 C45 1.400(9)
C45 C46 1.376(11)
C45 N9 1.428(7)
C47 N9 1.348(8)
C47 C48 1.360(7)
C48 N7 1.366(8)
C48 C49 1.457(8)
C49 N6 1.341(7)
C49 C50 1.373(9)
C50 C51 1.399(8)
C51 C52 1.422(8)
C52 C53 1.374(9)
C53 N6 1.343(7)
C53 C54 1.447(9)
C54 N5 1.352(9)
C54 C55 1.380(7)
C55 N3 1.327(9)
C56 C57 1.361(9)
C56 C61 1.376(10)
C56 N3 1.438(7)
C57 C58 1.403(9)
C58 C59 1.383(10)
C58 C66 1.542(10)
C59 C60 1.377(10)
C60 C61 1.393(9)
C60 C62 1.544(11)
C62 C64 1.483(13)
C62 C65 1.552(12)
C62 C63 1.554(12)
C66 C68 1.379(13)
C66 C69 1.536(12)
C66 C67 1.589(11)
C70 N41 1.351(7)
C70 C71 1.372(8)
C70 C104 1.480(7)
C71 C72 1.352(8)
C72 C73 1.366(9)
C73 C74 1.411(9)
C74 N41 1.328(7)
C74 C75 1.505(10)
C75 C76 1.441(18)
C76 C77 1.583(14)
C77 C81 1.391(14)
C81 C80 1.3900
C81 C82 1.3900
C80 C85 1.3900
C85 C84 1.3900
C84 C86 1.3900
C84 O71 1.481(17)
C86 C82 1.3900
C88 C87 1.315(19)
C88 C89 1.475(17)
C89 C90 1.14(2)
C90 O72 1.402(11)
C91 C96 1.373(9)
C91 C92 1.375(10)
C91 O72 1.397(7)
C92 C93 1.406(9)
C93 C94 1.390(8)
C94 C95 1.364(8)
C94 C97 1.535(7)
C95 C96 1.382(9)
C97 C98 1.534(8)
C98 C99 1.529(7)
C99 C100 1.506(7)
C100 N42 1.350(6)
C100 C101 1.366(7)
C101 C102 1.383(8)
C102 C103 1.392(7)
C103 C104 1.397(7)
C104 N42 1.355(6)
C120 C122 1.451(13)
C121 C122 1.510(16)
C122 C128 1.573(13)
C122 C161 1.702(19)
C123 C124 1.439(16)
C124 C160 1.423(18)
C124 C126 1.512(13)
C124 C125 1.51(2)
C126 C127 1.371(11)
C126 C140 1.388(10)
C127 C128 1.369(11)
C128 C129 1.396(10)
C129 C130 1.363(9)
C130 C140 1.366(9)
C130 N43 1.418(8)
C131 N43 1.319(8)
C131 C132 1.358(8)
C132 N45 1.354(7)
C132 C133 1.478(8)
C133 N46 1.349(6)
C133 C134 1.371(8)
C134 C135 1.364(9)
C135 C136 1.407(9)
C136 C137 1.376(9)
C137 N46 1.348(7)
C137 C138 1.467(7)
C138 N47 1.355(7)
C138 C139 1.374(8)
C139 N49 1.349(7)
C141 C142 1.357(8)
C141 C146 1.376(8)
C141 N49 1.469(7)
C142 C143 1.401(8)
C143 C144 1.419(9)
C143 C153 1.535(9)
C144 C145 1.383(9)
C145 C146 1.394(8)
C145 C150 1.517(11)
C150 C152 1.430(12)
C150 C151 1.434(12)
C150 C163 1.88(2)
C153 C155 1.481(11)
C153 C156 1.560(12)
C153 C154 1.562(12)
C180 C181 1.550(17)
C181 O99 1.433(12)
C182 O99 1.396(13)
C182 C183 1.436(16)
N1 Zn1 1.998(6)
N2 Zn1 2.021(6)
N9 N8 1.354(7)
N8 N7 1.306(7)
N7 Zn1 2.211(5)
N6 Zn1 2.097(6)
N5 N4 1.310(7)
N5 Zn1 2.126(4)
N4 N3 1.373(7)
N41 Zn2 2.044(5)
N42 Zn2 2.013(4)
N43 N44 1.348(7)
N44 N45 1.319(7)
N45 Zn2 2.157(5)
N46 Zn2 2.055(4)
N47 N48 1.320(6)
N47 Zn2 2.164(4)
N48 N49 1.337(7)
Cl1 O11 1.357(7)
Cl1 O10 1.395(6)
Cl1 O13 1.459(6)
Cl1 O12 1.465(8)
Cl2 O23 1.352(6)
Cl2 O20 1.407(5)
Cl2 O22 1.425(5)
Cl2 O24 1.455(6)
Cl3 O33 1.321(8)
Cl3 O32 1.404(7)
Cl3 O30 1.429(5)
Cl3 O31 1.442(6)
C87 O71 1.573(18)
